data_4336116
loop_
_publ_author_name
'Despina Dermitzaki'
'Giulia Lorusso'
'Catherine P. Raptopoulou'
'Vassilis Psycharis'
'Albert Escuer'
'Marco Evangelisti'
'Spyros P. Perlepes'
'Theocharis C. Stamatatos'

_publ_section_title
;
 Molecular Nanoscale Magnetic Refrigerants: A Ferrimagnetic {CuII15GdIII7}
 Cagelike Cluster from the Use of Pyridine-2,6-dimethanol
;
_journal_name_full 'Inorganic Chemistry'
_journal_page_first 10235
_journal_page_last 10237
_journal_paper_doi 10.1021/ic4020064
_journal_volume 52
_journal_year 2013
_chemical_formula_sum 'C230 H211.5 Cu15 Gd7 N16.5 O83.5'
_chemical_formula_weight 6596.51
_chemical_name_systematic
;
 ?
;
_space_group_IT_number 148
_symmetry_cell_setting hexagonal
_symmetry_space_group_name_Hall '-R 3'
_symmetry_space_group_name_H-M 'R -3 :H'
_atom_sites_solution_hydrogens geom
_atom_sites_solution_primary direct
_atom_sites_solution_secondary difmap
_audit_creation_method SHELXL-97
_cell_angle_alpha 90.00
_cell_angle_beta 90.00
_cell_angle_gamma 120.00
_cell_formula_units_Z 6
_cell_length_a 34.3349(6)
_cell_length_b 34.3349(6)
_cell_length_c 37.9490(7)
_cell_measurement_reflns_used 92845
_cell_measurement_temperature 160(2)
_cell_measurement_theta_max 72.04
_cell_measurement_theta_min 6.55
_cell_volume 38743.8(12)
_computing_cell_refinement 'CrystalClear, Rigaku MSC, 2005'
_computing_data_collection 'CrystalClear, Rigaku MSC, 2005'
_computing_data_reduction 'CrystalClear, Rigaku MSC, 2005'
_computing_structure_refinement 'SHELXL-97 (Sheldrick, 1997)'
_computing_structure_solution 'SHELXS-97 (Sheldrick, 1997)'
_diffrn_ambient_temperature 160(2)
_diffrn_measured_fraction_theta_full 0.988
_diffrn_measured_fraction_theta_max 0.988
_diffrn_measurement_device_type 'Rigaku R-AXIS SPIDER IPDS'
_diffrn_measurement_method '\q scans'
_diffrn_radiation_monochromator graphite
_diffrn_radiation_source 'fine-focus sealed tube'
_diffrn_radiation_wavelength 1.54718
_diffrn_reflns_av_R_equivalents 0.0754
_diffrn_reflns_av_sigmaI/netI 0.0535
_diffrn_reflns_limit_h_max 40
_diffrn_reflns_limit_h_min -39
_diffrn_reflns_limit_k_max 20
_diffrn_reflns_limit_k_min -38
_diffrn_reflns_limit_l_max 44
_diffrn_reflns_limit_l_min -44
_diffrn_reflns_number 104281
_diffrn_reflns_theta_full 64.99
_diffrn_reflns_theta_max 64.99
_diffrn_reflns_theta_min 6.62
_exptl_absorpt_coefficient_mu 13.413
_exptl_absorpt_correction_T_max 1.000
_exptl_absorpt_correction_T_min 0.437
_exptl_absorpt_correction_type empirical
_exptl_absorpt_process_details 'CrystalClear, Rigaku MSC, 2005'
_exptl_crystal_colour blue
_exptl_crystal_density_diffrn 1.696
_exptl_crystal_description parallelepiped
_exptl_crystal_F_000 19548
_exptl_crystal_size_max 0.32
_exptl_crystal_size_mid 0.29
_exptl_crystal_size_min 0.19
_refine_diff_density_max 1.142
_refine_diff_density_min -1.127
_refine_diff_density_rms 0.121
_refine_ls_extinction_method none
_refine_ls_goodness_of_fit_ref 1.037
_refine_ls_hydrogen_treatment refall
_refine_ls_matrix_type full
_refine_ls_number_parameters 1197
_refine_ls_number_reflns 14344
_refine_ls_number_restraints 120
_refine_ls_restrained_S_all 1.034
_refine_ls_R_factor_all 0.0567
_refine_ls_R_factor_gt 0.0506
_refine_ls_shift/su_max 0.006
_refine_ls_shift/su_mean 0.000
_refine_ls_structure_factor_coef Fsqd
_refine_ls_weighting_details 'calc w=1/[\s^2^(Fo^2^)+(0.0625P)^2^+397.8020P] where P=(Fo^2^+2Fc^2^)/3'
_refine_ls_weighting_scheme calc
_refine_ls_wR_factor_gt 0.1236
_refine_ls_wR_factor_ref 0.1287
_reflns_number_gt 12912
_reflns_number_total 14344
_reflns_threshold_expression >2sigma(I)
_cod_data_source_file ic4020064_si_002.cif
_cod_data_source_block pedd1063sav
_cod_original_sg_symbol_H-M 'R -3'
_cod_original_formula_sum 'C230 H211.50 Cu15 Gd7 N16.50 O83.50'
_cod_database_code 4336116

loop_
_symmetry_equiv_pos_as_xyz
'x, y, z'
'-y, x-y, z'
'-x+y, -x, z'
'x+2/3, y+1/3, z+1/3'
'-y+2/3, x-y+1/3, z+1/3'
'-x+y+2/3, -x+1/3, z+1/3'
'x+1/3, y+2/3, z+2/3'
'-y+1/3, x-y+2/3, z+2/3'
'-x+y+1/3, -x+2/3, z+2/3'
'-x, -y, -z'
'y, -x+y, -z'
'x-y, x, -z'
'-x+2/3, -y+1/3, -z+1/3'
'y+2/3, -x+y+1/3, -z+1/3'
'x-y+2/3, x+1/3, -z+1/3'
'-x+1/3, -y+2/3, -z+2/3'
'y+1/3, -x+y+2/3, -z+2/3'
'x-y+1/3, x+2/3, -z+2/3'

loop_
_atom_site_label
_atom_site_type_symbol
_atom_site_fract_x
_atom_site_fract_y
_atom_site_fract_z
_atom_site_U_iso_or_equiv
_atom_site_adp_type
_atom_site_occupancy
_atom_site_symmetry_multiplicity
_atom_site_calc_flag
_atom_site_refinement_flags
_atom_site_disorder_assembly
_atom_site_disorder_group
Cu1 Cu 0.37744(3) 0.27918(3) 0.97354(2) 0.0303(2) Uani 1 1 d . . .
Cu2 Cu 0.49278(3) 0.33745(3) 0.98486(2) 0.02032(18) Uani 1 1 d . . .
Cu3 Cu 0.46615(3) 0.23718(3) 0.96167(2) 0.02118(18) Uani 1 1 d . . .
Cu4 Cu 0.56548(2) 0.32041(2) 0.939869(19) 0.01612(17) Uani 1 1 d . . .
Cu5 Cu 0.55649(3) 0.24229(3) 1.09942(2) 0.0364(2) Uani 1 1 d . A .
Gd1 Gd 0.549207(10) 0.301682(10) 1.030556(8) 0.01708(9) Uani 1 1 d . A .
Gd2 Gd 0.6667 0.3333 0.973037(13) 0.01368(12) Uani 1 3 d S . .
Gd3 Gd 0.587331(14) 0.350743(14) 1.129316(10) 0.03626(12) Uani 1 1 d . . .
O1 O 0.35467(17) 0.24048(17) 0.89267(12) 0.0442(12) Uani 1 1 d . . .
O2 O 0.36497(15) 0.29770(16) 0.92734(12) 0.0418(11) Uani 1 1 d . . .
C1 C 0.3506(2) 0.2741(2) 0.89991(18) 0.0381(16) Uani 1 1 d . . .
C2 C 0.3275(2) 0.2885(3) 0.87351(18) 0.0411(17) Uani 1 1 d . . .
C3 C 0.3030(3) 0.2608(3) 0.8460(2) 0.053(2) Uani 1 1 d . . .
C4 C 0.2814(3) 0.2747(5) 0.8223(2) 0.081(3) Uani 1 1 d . . .
H4 H 0.2652 0.2558 0.8031 0.105 Uiso 1 1 calc R . .
C5 C 0.2830(4) 0.3138(5) 0.8261(3) 0.093(4) Uani 1 1 d . . .
C6 C 0.3100(4) 0.3437(4) 0.8530(3) 0.089(3) Uani 1 1 d . . .
H6 H 0.3138 0.3730 0.8542 0.116 Uiso 1 1 calc R . .
C7 C 0.3308(3) 0.3303(3) 0.8773(2) 0.059(2) Uani 1 1 d . . .
N1 N 0.31678(17) 0.2230(2) 0.97200(15) 0.0378(13) Uani 1 1 d . . .
O3 O 0.32982(17) 0.30391(19) 0.99814(15) 0.0481(13) Uani 1 1 d . . .
O4 O 0.39147(15) 0.22369(15) 0.94729(13) 0.0341(10) Uani 1 1 d . . .
C8 C 0.2872(2) 0.2734(3) 0.9831(3) 0.058(2) Uani 1 1 d . . .
H8A H 0.2846 0.2850 0.9599 0.075 Uiso 1 1 calc R . .
H8B H 0.2632 0.2719 0.9985 0.075 Uiso 1 1 calc R . .
C9 C 0.2798(2) 0.2264(3) 0.9784(2) 0.052(2) Uani 1 1 d . . .
C10 C 0.2380(3) 0.1890(4) 0.9800(3) 0.079(3) Uani 1 1 d . . .
C11 C 0.2335(3) 0.1471(4) 0.9749(3) 0.084(3) Uani 1 1 d . . .
C12 C 0.2709(3) 0.1446(3) 0.9671(3) 0.067(3) Uani 1 1 d . . .
C13 C 0.3126(2) 0.1828(2) 0.96635(19) 0.0417(17) Uani 1 1 d . . .
C14 C 0.3551(2) 0.1815(2) 0.9589(2) 0.0422(17) Uani 1 1 d . . .
H14A H 0.3643 0.1722 0.9805 0.055 Uiso 1 1 calc R . .
H14B H 0.3487 0.1585 0.9406 0.055 Uiso 1 1 calc R . .
O5 O 0.38804(14) 0.25599(15) 1.01987(11) 0.0344(10) Uani 1 1 d . . .
O6 O 0.33812(17) 0.26304(17) 1.05338(14) 0.0500(13) Uani 1 1 d . . .
C15 C 0.3609(2) 0.2450(2) 1.04624(18) 0.0377(16) Uani 1 1 d . . .
C16 C 0.3549(2) 0.2064(3) 1.06846(19) 0.0459(18) Uani 1 1 d . . .
C17 C 0.3268(4) 0.1935(4) 1.0970(3) 0.087(4) Uani 1 1 d . . .
H17 H 0.3138 0.2111 1.1039 0.113 Uiso 1 1 calc R . .
C18 C 0.3170(5) 0.1551(4) 1.1160(4) 0.123(6) Uani 1 1 d . . .
H18 H 0.2973 0.1465 1.1357 0.160 Uiso 1 1 calc R . .
C19 C 0.3358(5) 0.1301(4) 1.1063(3) 0.104(5) Uani 1 1 d . . .
C20 C 0.3662(3) 0.1437(3) 1.0794(2) 0.072(3) Uani 1 1 d . . .
H20 H 0.3817 0.1279 1.0742 0.093 Uiso 1 1 calc R . .
C21 C 0.3740(3) 0.1805(3) 1.0599(2) 0.057(2) Uani 1 1 d . . .
N2 N 0.51469(15) 0.39932(15) 0.97668(12) 0.0227(10) Uani 1 1 d . . .
O7 O 0.43496(13) 0.33210(13) 0.97544(11) 0.0286(9) Uani 1 1 d . . .
O8 O 0.55686(12) 0.35697(12) 0.98874(9) 0.0174(8) Uani 1 1 d . . .
C22 C 0.4372(2) 0.3732(2) 0.96545(19) 0.0334(15) Uani 1 1 d . . .
H22A H 0.4164 0.3782 0.9803 0.043 Uiso 1 1 calc R . .
H22B H 0.4276 0.3713 0.9406 0.043 Uiso 1 1 calc R . .
C23 C 0.4847(2) 0.4125(2) 0.96972(17) 0.0299(14) Uani 1 1 d . . .
C24 C 0.4993(3) 0.4575(2) 0.9679(2) 0.0414(18) Uani 1 1 d . . .
C25 C 0.5446(2) 0.4885(2) 0.9733(2) 0.0406(17) Uani 1 1 d . . .
H25 H 0.5549 0.5198 0.9723 0.053 Uiso 1 1 calc R . .
C26 C 0.5752(2) 0.4738(2) 0.98032(18) 0.0336(15) Uani 1 1 d . . .
C27 C 0.5585(2) 0.42754(19) 0.98214(15) 0.0244(13) Uani 1 1 d . . .
C28 C 0.5848(2) 0.40465(19) 0.99110(17) 0.0261(13) Uani 1 1 d . . .
N3 N 0.56359(14) 0.34698(14) 0.89620(11) 0.0172(9) Uani 1 1 d . . .
O9 O 0.49874(12) 0.29197(13) 0.93424(10) 0.0228(8) Uani 1 1 d . . .
O10 O 0.63005(12) 0.35532(12) 0.93268(9) 0.0178(8) Uani 1 1 d . . .
C29 C 0.48438(19) 0.3021(2) 0.90276(16) 0.0233(13) Uani 1 1 d . . .
C30 C 0.52405(18) 0.33680(18) 0.88204(13) 0.0176(11) Uani 1 1 d . . .
C31 C 0.52299(19) 0.35650(19) 0.85028(15) 0.0223(12) Uani 1 1 d . . .
C32 C 0.5632(2) 0.38476(19) 0.83337(16) 0.0250(13) Uani 1 1 d . . .
C33 C 0.60401(19) 0.39341(18) 0.84817(14) 0.0203(12) Uani 1 1 d . . .
C34 C 0.60300(17) 0.37485(17) 0.88038(14) 0.0172(11) Uani 1 1 d . . .
C35 C 0.64379(18) 0.38167(19) 0.90204(14) 0.0184(11) Uani 1 1 d . . .
O11 O 0.45943(14) 0.19649(14) 0.92322(11) 0.0302(9) Uani 1 1 d . . .
O12 O 0.52000(14) 0.19706(14) 0.94556(11) 0.0307(10) Uani 1 1 d . . .
C36 C 0.4867(2) 0.18148(19) 0.92582(15) 0.0249(13) Uani 1 1 d . . .
C37 C 0.4773(2) 0.14255(18) 0.90189(15) 0.0237(13) Uani 1 1 d . . .
C38 C 0.4351(2) 0.1167(2) 0.88644(17) 0.0308(14) Uani 1 1 d . . .
C39 C 0.4279(2) 0.0831(2) 0.86254(17) 0.0365(16) Uani 1 1 d . . .
H39 H 0.3990 0.0651 0.8524 0.047 Uiso 1 1 calc R . .
C40 C 0.4624(3) 0.0759(2) 0.85363(19) 0.0386(17) Uani 1 1 d . . .
C41 C 0.5042(2) 0.1006(2) 0.86963(18) 0.0350(15) Uani 1 1 d . . .
C42 C 0.5113(2) 0.1339(2) 0.89414(16) 0.0270(13) Uani 1 1 d . . .
O13 O 0.44611(13) 0.18681(13) 0.99420(10) 0.0267(9) Uani 1 1 d D . .
O14 O 0.50364(13) 0.21996(13) 1.03237(11) 0.0288(9) Uani 1 1 d D . .
C43 C 0.47081(18) 0.18609(18) 1.01853(15) 0.0249(13) Uani 1 1 d D . .
C44 C 0.45906(19) 0.14038(17) 1.03231(15) 0.0252(13) Uani 1 1 d D . .
C45 C 0.4203(2) 0.10277(19) 1.02023(19) 0.0347(15) Uani 1 1 d D . .
C46 C 0.4082(3) 0.0601(2) 1.0336(2) 0.0484(19) Uani 1 1 d D . .
H46 H 0.3815 0.0343 1.0258 0.063 Uiso 1 1 calc R . .
C47 C 0.4352(3) 0.0562(3) 1.0577(2) 0.052(2) Uani 1 1 d D . .
C48 C 0.4744(3) 0.0925(2) 1.0690(2) 0.050(2) Uani 1 1 d D . .
C49 C 0.4859(2) 0.1349(2) 1.0560(2) 0.0396(17) Uani 1 1 d D . .
O15 O 0.51057(14) 0.34079(14) 1.05287(10) 0.0283(9) Uani 1 1 d . A .
O16 O 0.53546(15) 0.37057(16) 1.10639(11) 0.0385(11) Uani 1 1 d . A .
C50 C 0.5117(2) 0.3637(2) 1.07952(16) 0.0291(14) Uani 1 1 d . . .
C51 C 0.4827(2) 0.3846(2) 1.07912(17) 0.0318(15) Uani 1 1 d . A .
C52 C 0.4933(2) 0.4222(2) 1.09934(18) 0.0398(16) Uani 1 1 d . . .
H52 H 0.5199 0.4355 1.1132 0.052 Uiso 1 1 calc R A .
C53 C 0.4656(3) 0.4405(3) 1.0995(2) 0.050(2) Uani 1 1 d . A .
H53 H 0.4737 0.4669 1.1128 0.065 Uiso 1 1 calc R . .
C54 C 0.4257(3) 0.4206(3) 1.0803(2) 0.050(2) Uani 1 1 d . . .
C55 C 0.4149(3) 0.3832(3) 1.0598(2) 0.0465(19) Uani 1 1 d . A .
C56 C 0.4436(2) 0.3658(3) 1.05934(17) 0.0348(15) Uani 1 1 d . . .
N4 N 0.5050(2) 0.2095(2) 1.12771(16) 0.0464(16) Uani 1 1 d . . .
O17 O 0.53250(14) 0.28345(14) 1.09412(10) 0.0295(10) Uani 1 1 d . A .
O18 O 0.62834(15) 0.42655(15) 1.12025(12) 0.0404(11) Uani 1 1 d . . .
C57 C 0.4865(2) 0.2626(2) 1.10500(18) 0.0386(16) Uani 1 1 d . . .
H57A H 0.4668 0.2525 1.0840 0.050 Uiso 1 1 calc R A .
H57B H 0.4813 0.2847 1.1178 0.050 Uiso 1 1 calc R . .
C58 C 0.4748(3) 0.2227(3) 1.1286(2) 0.0481(19) Uani 1 1 d . A .
C59 C 0.4372(4) 0.1999(4) 1.1488(3) 0.083(4) Uani 1 1 d . . .
C60 C 0.4310(4) 0.1626(4) 1.1675(3) 0.106(5) Uani 1 1 d . A .
H60 H 0.4040 0.1451 1.1803 0.138 Uiso 1 1 calc R . .
C61 C 0.4640(4) 0.1507(4) 1.1677(3) 0.091(4) Uani 1 1 d . . .
C62 C 0.5010(3) 0.1750(3) 1.1472(2) 0.053(2) Uani 1 1 d . A .
C63 C 0.6283(3) 0.4591(3) 1.1428(2) 0.051(2) Uani 1 1 d . . .
O19A O 0.5257(4) 0.3280(5) 1.1721(3) 0.070(4) Uiso 0.50 1 d PD A 1
O20A O 0.5568(6) 0.2846(6) 1.1746(5) 0.082(6) Uiso 0.50 1 d PD A 1
C64A C 0.5310(6) 0.2979(6) 1.1851(4) 0.061(5) Uiso 0.50 1 d PD A 1
C65A C 0.5021(6) 0.2751(6) 1.2174(4) 0.070(5) Uiso 0.50 1 d PD A 1
C66A C 0.4724(7) 0.2885(8) 1.2287(6) 0.099(8) Uiso 0.50 1 d PD A 1
C67A C 0.4455(19) 0.2676(17) 1.2597(13) 0.22(2) Uiso 0.50 1 d PD A 1
C68A C 0.4453(11) 0.2303(11) 1.2713(8) 0.149(13) Uiso 0.50 1 d PD A 1
C69A C 0.4739(10) 0.2162(9) 1.2608(7) 0.134(11) Uiso 0.50 1 d PD A 1
C70A C 0.5048(7) 0.2409(7) 1.2334(6) 0.095(7) Uiso 0.50 1 d PD A 1
O19B O 0.5408(4) 0.3520(4) 1.1768(3) 0.058(3) Uiso 0.50 1 d PD A 2
O20B O 0.5525(6) 0.2944(5) 1.1764(4) 0.069(5) Uiso 0.50 1 d PD A 2
C64B C 0.5353(5) 0.3158(6) 1.1884(4) 0.053(5) Uiso 0.50 1 d PD A 2
C65B C 0.5026(6) 0.2961(6) 1.2192(4) 0.069(5) Uiso 0.50 1 d PD A 2
C66B C 0.4715(7) 0.3101(8) 1.2244(5) 0.089(7) Uiso 0.50 1 d PD A 2
C67B C 0.4386(8) 0.2901(10) 1.2520(7) 0.127(10) Uiso 0.50 1 d PD A 2
C68B C 0.4400(12) 0.2577(14) 1.2712(10) 0.157(15) Uiso 0.50 1 d PD A 2
C69B C 0.4760(13) 0.2510(15) 1.2718(8) 0.22(2) Uiso 0.50 1 d PD A 2
C70B C 0.5030(9) 0.2643(9) 1.2406(6) 0.129(11) Uiso 0.50 1 d PD A 2
O21 O 0.57121(12) 0.28485(13) 0.97643(10) 0.0215(8) Uani 1 1 d . . .
H21O H 0.5570 0.2520 0.9710 0.028 Uiso 1 1 calc R . .
O22 O 0.47642(16) 0.27776(14) 1.00078(12) 0.0210(9) Uani 1 1 d . . .
C80 C 0.6667 0.3333 1.1233(2) 0.027(2) Uani 1 3 d S . .
O80 O 0.62439(16) 0.30685(17) 1.12339(12) 0.0409(11) Uani 1 1 d . A .
C81 C 0.63861(18) 0.37495(19) 1.04730(14) 0.0194(12) Uani 1 1 d . . .
O81 O 0.59115(12) 0.26760(12) 1.05593(10) 0.0215(8) Uani 1 1 d . . .
O82 O 0.63192(12) 0.35485(12) 1.01788(9) 0.0179(8) Uani 1 1 d . A .
O83 O 0.60492(12) 0.36008(13) 1.06812(10) 0.0234(9) Uani 1 1 d . A .
N81 N 0.3210(6) 0.0702(7) 0.9547(5) 0.115(6) Uiso 0.60 1 d P . .
C82 C 0.3110(6) 0.0481(6) 0.9317(5) 0.073(4) Uiso 0.60 1 d P . .
C83 C 0.3072(6) 0.0221(6) 0.9049(5) 0.082(5) Uiso 0.60 1 d P . .
N82 N 0.2549(7) 0.0954(7) 0.8730(6) 0.078(6) Uiso 0.40 1 d P . .
C84 C 0.2438(8) 0.1200(8) 0.8728(6) 0.059(5) Uiso 0.40 1 d P . .
C85 C 0.2290(10) 0.1408(10) 0.8738(8) 0.085(8) Uiso 0.40 1 d P . .
N83 N 0.3714(5) 0.1267(5) 0.7959(4) 0.060(4) Uiso 0.50 1 d P . .
C86 C 0.3661(6) 0.1408(6) 0.8214(5) 0.059(4) Uiso 0.50 1 d P . .
C87 C 0.3656(6) 0.1602(6) 0.8540(5) 0.056(4) Uiso 0.50 1 d P . .
O2W O 0.3965(6) 0.1874(6) 0.8674(5) 0.066(5) Uiso 0.35 1 d P . .
O3W O 0.3394 0.1108(11) 0.8050(11) 0.062(10) Uiso 0.15 1 d P . .
O1W O 0.6372(5) 0.3815(4) 1.1832(2) 0.058(3) Uani 0.67 1 d P A .
O31 O 0.6209(10) 0.3774(11) 1.1836(7) 0.084(11) Uiso 0.33 1 d PD A .
O32 O 0.6564(12) 0.3440(11) 1.2074(6) 0.124(10) Uiso 0.33 1 d PD . .
C71 C 0.6437(9) 0.3724(8) 1.2066(5) 0.067(7) Uiso 0.33 1 d PD . .
C72 C 0.6509(11) 0.4000(10) 1.2401(6) 0.094(10) Uiso 0.33 1 d PD A .
C73 C 0.6708(14) 0.3922(13) 1.2689(7) 0.128(15) Uiso 0.33 1 d PD . .
C74 C 0.6805(16) 0.4202(17) 1.2995(8) 0.17(2) Uiso 0.33 1 d PD A .
C75 C 0.657(2) 0.4424(18) 1.3028(9) 0.19(2) Uiso 0.33 1 d PD . .
C76 C 0.635(2) 0.4490(19) 1.2755(11) 0.20(3) Uiso 0.33 1 d PD A .
C77 C 0.6299(13) 0.4248(12) 1.2441(8) 0.112(13) Uiso 0.33 1 d PD . .
H4O H 0.382(2) 0.231(2) 0.930(2) 0.04(2) Uiso 1 1 d . . .
H3O H 0.330(4) 0.291(4) 1.015(3) 0.091 Uiso 1 1 d . . .
H22O H 0.459(2) 0.272(2) 1.0071(18) 0.02(2) Uiso 1 1 d . . .
H3 H 0.298(2) 0.232(2) 0.8437(17) 0.029(18) Uiso 1 1 d . . .
H5 H 0.261(3) 0.320(3) 0.805(2) 0.07(2) Uiso 1 1 d . . .
H7 H 0.348(3) 0.354(3) 0.895(2) 0.07(3) Uiso 1 1 d . . .
H10 H 0.215(3) 0.195(3) 0.990(3) 0.09(3) Uiso 1 1 d . . .
H11 H 0.202(4) 0.121(4) 0.984(3) 0.108 Uiso 1 1 d . . .
H12 H 0.270(2) 0.122(3) 0.9697(19) 0.03(2) Uiso 1 1 d . . .
H19 H 0.323(3) 0.094(3) 1.116(3) 0.09(3) Uiso 1 1 d . . .
H21 H 0.388(3) 0.186(3) 1.041(2) 0.05(2) Uiso 1 1 d . . .
H24 H 0.484(2) 0.467(2) 0.9628(16) 0.017 Uiso 1 1 d . . .
H26 H 0.612(3) 0.498(3) 0.9864(19) 0.05(2) Uiso 1 1 d . . .
H28A H 0.613(3) 0.412(2) 0.9755(19) 0.05(2) Uiso 1 1 d . . .
H28B H 0.5963(18) 0.4106(18) 1.0173(16) 0.018 Uiso 1 1 d . . .
H29A H 0.470(2) 0.278(2) 0.8920(16) 0.021(17) Uiso 1 1 d . . .
H29B H 0.463(2) 0.313(2) 0.9047(16) 0.031(17) Uiso 1 1 d . . .
H31 H 0.4919(19) 0.3462(19) 0.8404(15) 0.019 Uiso 1 1 d . . .
H32 H 0.5606(18) 0.3953(18) 0.8094(16) 0.019(14) Uiso 1 1 d . . .
H33 H 0.634(2) 0.413(2) 0.8373(17) 0.033(18) Uiso 1 1 d . . .
H35A H 0.6607(19) 0.3735(19) 0.8840(15) 0.018 Uiso 1 1 d . . .
H35B H 0.666(2) 0.414(3) 0.9059(18) 0.042(19) Uiso 1 1 d . . .
H38 H 0.414(2) 0.1227(19) 0.8902(15) 0.017(16) Uiso 1 1 d . . .
H40 H 0.459(2) 0.058(2) 0.8382(18) 0.029(18) Uiso 1 1 d . . .
H41 H 0.533(3) 0.099(2) 0.865(2) 0.05(2) Uiso 1 1 d . . .
H42 H 0.537(2) 0.150(2) 0.9056(18) 0.036(19) Uiso 1 1 d . . .
H45 H 0.401(3) 0.105(3) 0.999(2) 0.06(2) Uiso 1 1 d . . .
H47 H 0.428(3) 0.034(3) 1.066(2) 0.05(3) Uiso 1 1 d . . .
H48 H 0.498(3) 0.092(3) 1.086(2) 0.06(2) Uiso 1 1 d . . .
H49 H 0.512(2) 0.159(2) 1.0619(18) 0.033(19) Uiso 1 1 d . . .
H54 H 0.398(2) 0.430(2) 1.0815(18) 0.044(19) Uiso 1 1 d . . .
H55 H 0.384(3) 0.364(3) 1.047(2) 0.06(2) Uiso 1 1 d . . .
H56 H 0.4334(19) 0.339(2) 1.0523(16) 0.018 Uiso 1 1 d . . .
H59 H 0.419(3) 0.213(2) 1.1476(19) 0.05(2) Uiso 1 1 d . . .
H61 H 0.466(3) 0.137(3) 1.182(2) 0.05(3) Uiso 1 1 d . . .
H63A H 0.611(3) 0.464(3) 1.141(3) 0.06(3) Uiso 1 1 d . . .
H63B H 0.618(3) 0.447(3) 1.168(2) 0.05(2) Uiso 1 1 d . . .

loop_
_atom_site_aniso_label
_atom_site_aniso_U_11
_atom_site_aniso_U_22
_atom_site_aniso_U_33
_atom_site_aniso_U_23
_atom_site_aniso_U_13
_atom_site_aniso_U_12
Cu1 0.0204(4) 0.0355(5) 0.0317(5) -0.0004(4) 0.0029(4) 0.0115(4)
Cu2 0.0177(4) 0.0208(4) 0.0240(5) 0.0008(3) 0.0026(3) 0.0108(3)
Cu3 0.0212(4) 0.0216(4) 0.0192(4) 0.0000(3) 0.0032(3) 0.0096(3)
Cu4 0.0146(4) 0.0195(4) 0.0143(4) 0.0017(3) 0.0009(3) 0.0085(3)
Cu5 0.0433(6) 0.0413(6) 0.0305(5) 0.0188(4) 0.0211(4) 0.0256(5)
Gd1 0.01774(17) 0.01967(17) 0.01378(18) 0.00050(12) 0.00398(12) 0.00932(14)
Gd2 0.01596(17) 0.01596(17) 0.0091(3) 0.000 0.000 0.00798(9)
Gd3 0.0465(2) 0.0460(2) 0.0194(2) -0.00216(16) 0.00512(16) 0.0254(2)
O1 0.051(3) 0.053(3) 0.034(3) -0.001(2) 0.004(2) 0.030(3)
O2 0.039(3) 0.043(3) 0.037(3) -0.003(2) -0.006(2) 0.016(2)
C1 0.025(3) 0.049(4) 0.033(4) -0.002(3) 0.006(3) 0.013(3)
C2 0.032(4) 0.064(5) 0.029(4) -0.002(3) 0.001(3) 0.026(4)
C3 0.045(5) 0.081(7) 0.041(5) -0.010(4) -0.007(4) 0.038(5)
C4 0.076(7) 0.147(11) 0.046(6) -0.030(6) -0.024(5) 0.077(8)
C5 0.101(9) 0.166(13) 0.054(6) -0.021(7) -0.028(6) 0.098(9)
C6 0.116(9) 0.117(9) 0.077(7) -0.002(7) -0.012(7) 0.091(8)
C7 0.057(5) 0.078(6) 0.054(5) -0.011(5) -0.011(4) 0.043(5)
N1 0.022(3) 0.047(4) 0.039(3) -0.001(3) 0.007(2) 0.012(3)
O3 0.033(3) 0.059(3) 0.056(4) -0.001(3) 0.005(2) 0.026(3)
O4 0.028(2) 0.035(3) 0.035(3) 0.003(2) 0.006(2) 0.013(2)
C8 0.033(4) 0.069(6) 0.080(6) -0.009(5) 0.002(4) 0.031(4)
C9 0.024(4) 0.055(5) 0.071(6) -0.003(4) 0.001(4) 0.015(3)
C10 0.023(4) 0.084(8) 0.108(9) -0.009(6) 0.012(5) 0.011(5)
C11 0.028(5) 0.063(6) 0.134(10) -0.005(6) 0.022(5) 0.001(4)
C12 0.041(5) 0.043(5) 0.092(8) -0.004(5) 0.010(5) 0.003(4)
C13 0.037(4) 0.041(4) 0.037(4) -0.002(3) 0.006(3) 0.011(3)
C14 0.031(4) 0.034(4) 0.054(5) 0.007(3) 0.006(3) 0.011(3)
O5 0.026(2) 0.045(3) 0.029(2) 0.005(2) 0.0069(19) 0.015(2)
O6 0.050(3) 0.057(3) 0.049(3) 0.008(3) 0.022(2) 0.031(3)
C15 0.034(4) 0.043(4) 0.032(4) 0.005(3) 0.011(3) 0.016(3)
C16 0.044(4) 0.057(5) 0.037(4) 0.006(4) 0.021(3) 0.025(4)
C17 0.121(9) 0.102(8) 0.075(7) 0.047(6) 0.073(7) 0.083(7)
C18 0.156(12) 0.127(10) 0.132(11) 0.092(9) 0.119(10) 0.105(10)
C19 0.141(11) 0.094(8) 0.113(10) 0.065(7) 0.088(9) 0.085(8)
C20 0.094(7) 0.070(6) 0.069(6) 0.031(5) 0.046(6) 0.055(6)
C21 0.062(6) 0.065(6) 0.047(5) 0.007(4) 0.025(4) 0.035(5)
N2 0.024(3) 0.025(3) 0.026(3) 0.002(2) 0.002(2) 0.017(2)
O7 0.027(2) 0.028(2) 0.035(2) 0.0022(18) 0.0027(18) 0.0168(19)
O8 0.0191(19) 0.0199(19) 0.019(2) 0.0006(15) 0.0032(15) 0.0144(16)
C22 0.028(3) 0.028(3) 0.049(4) 0.001(3) -0.003(3) 0.018(3)
C23 0.029(3) 0.032(3) 0.031(4) -0.005(3) 0.001(3) 0.017(3)
C24 0.046(4) 0.034(4) 0.060(5) -0.008(3) -0.019(4) 0.031(4)
C25 0.046(4) 0.028(3) 0.054(5) -0.003(3) -0.008(3) 0.023(3)
C26 0.037(4) 0.028(3) 0.038(4) -0.002(3) -0.002(3) 0.018(3)
C27 0.032(3) 0.024(3) 0.023(3) -0.001(2) 0.002(2) 0.018(3)
C28 0.022(3) 0.022(3) 0.031(4) -0.002(3) 0.000(3) 0.009(3)
N3 0.014(2) 0.018(2) 0.016(2) -0.0019(18) 0.0030(18) 0.0058(19)
O9 0.0182(19) 0.034(2) 0.016(2) 0.0040(17) 0.0001(15) 0.0129(18)
O10 0.0184(19) 0.0196(19) 0.0147(19) 0.0036(15) -0.0012(15) 0.0090(16)
C29 0.018(3) 0.029(3) 0.019(3) 0.001(3) -0.003(2) 0.008(3)
C30 0.021(3) 0.025(3) 0.011(3) -0.001(2) -0.002(2) 0.014(2)
C31 0.024(3) 0.024(3) 0.020(3) -0.002(2) -0.007(2) 0.013(3)
C32 0.029(3) 0.021(3) 0.024(3) 0.001(2) -0.006(3) 0.012(3)
C33 0.020(3) 0.022(3) 0.015(3) 0.005(2) 0.000(2) 0.008(2)
C34 0.016(3) 0.018(3) 0.017(3) -0.007(2) 0.000(2) 0.008(2)
C35 0.016(3) 0.023(3) 0.016(3) 0.005(2) -0.002(2) 0.010(2)
O11 0.034(2) 0.031(2) 0.027(2) -0.0031(18) -0.0009(18) 0.018(2)
O12 0.029(2) 0.031(2) 0.031(2) -0.0057(19) -0.0036(19) 0.014(2)
C36 0.030(3) 0.023(3) 0.017(3) 0.001(2) 0.004(3) 0.009(3)
C37 0.029(3) 0.016(3) 0.018(3) 0.001(2) 0.007(2) 0.005(2)
C38 0.033(4) 0.023(3) 0.031(4) -0.001(3) 0.001(3) 0.009(3)
C39 0.041(4) 0.025(3) 0.032(4) -0.003(3) -0.001(3) 0.007(3)
C40 0.056(5) 0.015(3) 0.031(4) -0.001(3) 0.010(3) 0.008(3)
C41 0.038(4) 0.027(3) 0.034(4) 0.005(3) 0.015(3) 0.012(3)
C42 0.030(3) 0.018(3) 0.025(3) 0.000(2) 0.006(3) 0.006(3)
O13 0.026(2) 0.024(2) 0.026(2) -0.0014(17) 0.0043(18) 0.0089(18)
O14 0.034(2) 0.021(2) 0.031(2) 0.0019(18) 0.0003(19) 0.0139(19)
C43 0.019(3) 0.023(3) 0.029(3) 0.000(3) 0.008(3) 0.008(3)
C44 0.028(3) 0.017(3) 0.030(3) 0.004(2) 0.010(3) 0.010(3)
C45 0.037(4) 0.019(3) 0.045(4) -0.004(3) 0.008(3) 0.011(3)
C46 0.049(5) 0.027(4) 0.064(5) 0.001(3) 0.005(4) 0.015(3)
C47 0.074(6) 0.023(4) 0.059(5) 0.014(4) 0.012(4) 0.025(4)
C48 0.066(5) 0.035(4) 0.056(5) 0.004(4) -0.009(4) 0.030(4)
C49 0.039(4) 0.030(4) 0.051(5) 0.005(3) 0.002(3) 0.018(3)
O15 0.036(2) 0.032(2) 0.022(2) -0.0044(18) 0.0029(18) 0.021(2)
O16 0.043(3) 0.056(3) 0.024(2) -0.014(2) 0.001(2) 0.030(2)
C50 0.026(3) 0.032(3) 0.026(3) 0.000(3) 0.010(3) 0.012(3)
C51 0.037(4) 0.034(3) 0.028(4) 0.003(3) 0.014(3) 0.021(3)
C52 0.046(4) 0.042(4) 0.035(4) -0.008(3) 0.007(3) 0.024(3)
C53 0.064(5) 0.044(4) 0.053(5) -0.012(4) 0.012(4) 0.035(4)
C54 0.065(5) 0.064(5) 0.042(5) 0.003(4) 0.015(4) 0.049(5)
C55 0.054(5) 0.064(5) 0.036(4) -0.010(4) 0.000(4) 0.040(4)
C56 0.044(4) 0.044(4) 0.029(4) -0.007(3) 0.003(3) 0.032(4)
N4 0.061(4) 0.041(3) 0.041(4) 0.018(3) 0.025(3) 0.028(3)
O17 0.031(2) 0.039(2) 0.020(2) 0.0089(18) 0.0167(18) 0.019(2)
O18 0.041(3) 0.042(3) 0.038(3) -0.018(2) 0.008(2) 0.021(2)
C57 0.035(4) 0.042(4) 0.039(4) 0.010(3) 0.020(3) 0.018(3)
C58 0.045(4) 0.046(4) 0.051(5) 0.016(4) 0.031(4) 0.021(4)
C59 0.087(7) 0.083(7) 0.101(8) 0.056(6) 0.077(7) 0.058(6)
C60 0.119(10) 0.100(8) 0.111(9) 0.076(7) 0.092(8) 0.063(8)
C61 0.109(9) 0.082(7) 0.100(9) 0.069(7) 0.078(8) 0.062(7)
C62 0.071(6) 0.050(5) 0.040(5) 0.015(4) 0.027(4) 0.032(4)
C63 0.055(5) 0.071(6) 0.038(5) -0.019(4) 0.005(4) 0.039(5)
O21 0.028(2) 0.025(2) 0.018 -0.0012(16) 0.0048(16) 0.0179(18)
O22 0.015(2) 0.023(2) 0.025(2) 0.0035(17) 0.0071(19) 0.0103(19)
C80 0.035(4) 0.035(4) 0.010(5) 0.000 0.000 0.0177(19)
O80 0.038(3) 0.054(3) 0.025(2) 0.006(2) 0.001(2) 0.018(2)
C81 0.022(3) 0.026(3) 0.019(3) 0.002(2) 0.000(2) 0.018(3)
O81 0.020(2) 0.028(2) 0.022(2) 0.0078(16) 0.0090(16) 0.0162(18)
O82 0.0197(19) 0.024(2) 0.0127(19) -0.0043(15) -0.0015(15) 0.0131(17)
O83 0.022(2) 0.026(2) 0.019(2) -0.0024(16) 0.0041(16) 0.0095(17)
O1W 0.078(9) 0.083(8) 0.016 -0.010(4) -0.004(4) 0.042(7)

loop_
_atom_type_symbol
_atom_type_description
_atom_type_scat_dispersion_real
_atom_type_scat_dispersion_imag
_atom_type_scat_source
C C 0.0181 0.0091 'International Tables Vol C Tables 4.2.6.8 and 6.1.1.4'
H H 0.0000 0.0000 'International Tables Vol C Tables 4.2.6.8 and 6.1.1.4'
N N 0.0311 0.0180 'International Tables Vol C Tables 4.2.6.8 and 6.1.1.4'
O O 0.0492 0.0322 'International Tables Vol C Tables 4.2.6.8 and 6.1.1.4'
Cu Cu -1.9646 0.5888 'International Tables Vol C Tables 4.2.6.8 and 6.1.1.4'
Gd Gd -8.8380 11.9157 'International Tables Vol C Tables 4.2.6.8 and 6.1.1.4'

loop_
_geom_angle_atom_site_label_1
_geom_angle_atom_site_label_2
_geom_angle_atom_site_label_3
_geom_angle
_geom_angle_site_symmetry_1
_geom_angle_site_symmetry_3
O7 Cu1 O2 90.85(19) . .
O7 Cu1 N1 179.4(2) . .
O2 Cu1 N1 89.8(2) . .
O7 Cu1 O5 92.15(18) . .
O2 Cu1 O5 176.3(2) . .
N1 Cu1 O5 87.2(2) . .
O7 Cu1 O3 102.41(18) . .
O2 Cu1 O3 86.3(2) . .
N1 Cu1 O3 77.7(2) . .
O5 Cu1 O3 95.15(18) . .
O7 Cu1 O4 104.42(16) . .
O2 Cu1 O4 92.80(19) . .
N1 Cu1 O4 75.49(19) . .
O5 Cu1 O4 84.38(18) . .
O3 Cu1 O4 153.17(18) . .
N2 Cu2 O22 169.9(2) . .
N2 Cu2 O7 83.64(18) . .
O22 Cu2 O7 102.52(18) . .
N2 Cu2 O8 83.12(17) . .
O22 Cu2 O8 91.18(17) . .
O7 Cu2 O8 166.11(16) . .
N2 Cu2 Gd1 122.17(15) . .
O22 Cu2 Gd1 49.21(13) . .
O7 Cu2 Gd1 146.83(13) . .
O8 Cu2 Gd1 46.54(10) . .
O9 Cu3 O22 84.53(17) . .
O9 Cu3 O13 167.45(16) . .
O22 Cu3 O13 90.54(17) . .
O9 Cu3 O11 95.58(17) . .
O22 Cu3 O11 176.30(19) . .
O13 Cu3 O11 88.60(17) . .
O9 Cu3 O4 96.10(16) . .
O22 Cu3 O4 95.98(18) . .
O13 Cu3 O4 95.89(17) . .
O11 Cu3 O4 87.69(17) . .
N3 Cu4 O21 165.73(17) . .
N3 Cu4 O10 83.34(16) . .
O21 Cu4 O10 92.61(15) . .
N3 Cu4 O9 80.59(17) . .
O21 Cu4 O9 102.87(16) . .
O10 Cu4 O9 163.92(15) . .
N3 Cu4 O8 112.85(16) . .
O21 Cu4 O8 81.33(14) . .
O10 Cu4 O8 101.06(14) . .
O9 Cu4 O8 85.72(14) . .
N3 Cu4 Gd1 154.52(13) . .
O21 Cu4 Gd1 39.65(10) . .
O10 Cu4 Gd1 106.27(11) . .
O9 Cu4 Gd1 88.66(11) . .
O8 Cu4 Gd1 42.83(9) . .
N3 Cu4 Gd2 121.28(13) . .
O21 Cu4 Gd2 53.98(11) . .
O10 Cu4 Gd2 38.69(10) . .
O9 Cu4 Gd2 156.77(11) . .
O8 Cu4 Gd2 91.75(9) . .
Gd1 Cu4 Gd2 74.159(17) . .
N4 Cu5 O18 82.4(2) . 2_655
N4 Cu5 O81 157.2(2) . .
O18 Cu5 O81 109.22(17) 2_655 .
N4 Cu5 O17 83.3(2) . .
O18 Cu5 O17 161.09(18) 2_655 .
O81 Cu5 O17 88.56(15) . .
N4 Cu5 Gd1 117.9(2) . .
O18 Cu5 Gd1 152.65(14) 2_655 .
O81 Cu5 Gd1 45.49(11) . .
O17 Cu5 Gd1 46.27(11) . .
N4 Cu5 Gd3 113.1(2) . 2_655
O18 Cu5 Gd3 37.73(14) 2_655 2_655
O81 Cu5 Gd3 85.97(11) . 2_655
O17 Cu5 Gd3 142.84(14) . 2_655
Gd1 Cu5 Gd3 128.95(3) . 2_655
N4 Cu5 Gd3 98.32(19) . .
O18 Cu5 Gd3 126.40(16) 2_655 .
O81 Cu5 Gd3 90.43(11) . .
O17 Cu5 Gd3 44.33(13) . .
Gd1 Cu5 Gd3 71.694(19) . .
Gd3 Cu5 Gd3 98.93(3) 2_655 .
O21 Gd1 O8 72.20(12) . .
O21 Gd1 O83 119.87(13) . .
O8 Gd1 O83 90.32(13) . .
O21 Gd1 O14 80.93(14) . .
O8 Gd1 O14 133.39(13) . .
O83 Gd1 O14 136.28(13) . .
O21 Gd1 O81 83.62(12) . .
O8 Gd1 O81 141.34(12) . .
O83 Gd1 O81 75.87(13) . .
O14 Gd1 O81 68.45(13) . .
O21 Gd1 O15 139.41(13) . .
O8 Gd1 O15 70.72(12) . .
O83 Gd1 O15 76.35(13) . .
O14 Gd1 O15 114.05(14) . .
O81 Gd1 O15 136.70(13) . .
O21 Gd1 O22 85.14(14) . .
O8 Gd1 O22 69.65(13) . .
O83 Gd1 O22 142.19(13) . .
O14 Gd1 O22 70.78(13) . .
O81 Gd1 O22 138.90(13) . .
O15 Gd1 O22 66.96(14) . .
O21 Gd1 O17 147.70(13) . .
O8 Gd1 O17 139.95(13) . .
O83 Gd1 O17 67.97(13) . .
O14 Gd1 O17 75.41(14) . .
O81 Gd1 O17 67.46(12) . .
O15 Gd1 O17 71.59(13) . .
O22 Gd1 O17 106.94(14) . .
O21 Gd1 O82 68.34(12) . .
O8 Gd1 O82 70.32(12) . .
O83 Gd1 O82 51.70(12) . .
O14 Gd1 O82 132.60(13) . .
O81 Gd1 O82 72.90(12) . .
O15 Gd1 O82 112.77(13) . .
O22 Gd1 O82 137.05(13) . .
O17 Gd1 O82 113.53(13) . .
O21 Gd1 C81 94.21(14) . .
O8 Gd1 C81 78.93(14) . .
O83 Gd1 C81 25.79(14) . .
O14 Gd1 C81 141.58(14) . .
O81 Gd1 C81 73.14(13) . .
O15 Gd1 C81 94.40(14) . .
O22 Gd1 C81 147.22(14) . .
O17 Gd1 C81 90.96(15) . .
O82 Gd1 C81 25.92(13) . .
O21 Gd1 Cu2 87.28(9) . .
O8 Gd1 Cu2 36.58(8) . .
O83 Gd1 Cu2 111.88(9) . .
O14 Gd1 Cu2 106.76(10) . .
O81 Gd1 Cu2 170.28(9) . .
O15 Gd1 Cu2 52.72(9) . .
O22 Gd1 Cu2 36.15(10) . .
O17 Gd1 Cu2 120.32(9) . .
O82 Gd1 Cu2 106.85(8) . .
C81 Gd1 Cu2 111.07(10) . .
O21 Gd1 Cu5 113.19(9) . .
O8 Gd1 Cu5 167.58(9) . .
O83 Gd1 Cu5 77.28(9) . .
O14 Gd1 Cu5 59.00(10) . .
O81 Gd1 Cu5 34.71(8) . .
O15 Gd1 Cu5 106.50(10) . .
O22 Gd1 Cu5 121.06(10) . .
O17 Gd1 Cu5 34.93(9) . .
O82 Gd1 Cu5 100.70(8) . .
C81 Gd1 Cu5 89.34(11) . .
Cu2 Gd1 Cu5 150.43(2) . .
O10 Gd2 O10 81.59(13) 2_655 3_665
O10 Gd2 O10 81.59(13) 2_655 .
O10 Gd2 O10 81.59(13) 3_665 .
O10 Gd2 O82 86.25(12) 2_655 2_655
O10 Gd2 O82 137.34(12) 3_665 2_655
O10 Gd2 O82 136.71(12) . 2_655
O10 Gd2 O82 136.71(12) 2_655 3_665
O10 Gd2 O82 86.25(12) 3_665 3_665
O10 Gd2 O82 137.34(12) . 3_665
O82 Gd2 O82 75.17(13) 2_655 3_665
O10 Gd2 O82 137.34(12) 2_655 .
O10 Gd2 O82 136.71(12) 3_665 .
O10 Gd2 O82 86.25(12) . .
O82 Gd2 O82 75.17(13) 2_655 .
O82 Gd2 O82 75.17(13) 3_665 .
O10 Gd2 O21 64.48(11) 2_655 2_655
O10 Gd2 O21 75.13(11) 3_665 2_655
O10 Gd2 O21 140.96(12) . 2_655
O82 Gd2 O21 62.77(11) 2_655 2_655
O82 Gd2 O21 72.26(11) 3_665 2_655
O82 Gd2 O21 131.75(11) . 2_655
O10 Gd2 O21 75.13(11) 2_655 .
O10 Gd2 O21 140.96(12) 3_665 .
O10 Gd2 O21 64.48(11) . .
O82 Gd2 O21 72.26(12) 2_655 .
O82 Gd2 O21 131.75(11) 3_665 .
O82 Gd2 O21 62.77(11) . .
O21 Gd2 O21 119.797(13) 2_655 .
O10 Gd2 O21 140.96(12) 2_655 3_665
O10 Gd2 O21 64.48(11) 3_665 3_665
O10 Gd2 O21 75.13(11) . 3_665
O82 Gd2 O21 131.75(11) 2_655 3_665
O82 Gd2 O21 62.77(11) 3_665 3_665
O82 Gd2 O21 72.26(12) . 3_665
O21 Gd2 O21 119.796(13) 2_655 3_665
O21 Gd2 O21 119.797(12) . 3_665
O10 Gd2 Cu4 31.34(9) 2_655 2_655
O10 Gd2 Cu4 77.44(9) 3_665 2_655
O10 Gd2 Cu4 111.42(9) . 2_655
O82 Gd2 Cu4 71.32(8) 2_655 2_655
O82 Gd2 Cu4 105.43(9) 3_665 2_655
O82 Gd2 Cu4 144.91(9) . 2_655
O21 Gd2 Cu4 33.17(8) 2_655 2_655
O21 Gd2 Cu4 96.73(7) . 2_655
O21 Gd2 Cu4 140.23(8) 3_665 2_655
O10 Gd2 Cu4 111.42(9) 2_655 3_665
O10 Gd2 Cu4 31.34(9) 3_665 3_665
O10 Gd2 Cu4 77.44(9) . 3_665
O82 Gd2 Cu4 144.91(9) 2_655 3_665
O82 Gd2 Cu4 71.32(8) 3_665 3_665
O82 Gd2 Cu4 105.43(9) . 3_665
O21 Gd2 Cu4 96.73(7) 2_655 3_665
O21 Gd2 Cu4 140.23(8) . 3_665
O21 Gd2 Cu4 33.17(8) 3_665 3_665
Cu4 Gd2 Cu4 107.876(15) 2_655 3_665
O10 Gd2 Cu4 77.44(9) 2_655 .
O10 Gd2 Cu4 111.42(9) 3_665 .
O10 Gd2 Cu4 31.34(9) . .
O82 Gd2 Cu4 105.43(9) 2_655 .
O82 Gd2 Cu4 144.91(9) 3_665 .
O82 Gd2 Cu4 71.32(8) . .
O21 Gd2 Cu4 140.23(8) 2_655 .
O21 Gd2 Cu4 33.17(8) . .
O21 Gd2 Cu4 96.73(7) 3_665 .
Cu4 Gd2 Cu4 107.876(15) 2_655 .
Cu4 Gd2 Cu4 107.876(15) 3_665 .
O18 Gd3 O31 77.4(9) . .
O18 Gd3 O16 74.97(17) . .
O31 Gd3 O16 120.7(6) . .
O18 Gd3 O83 74.28(14) . .
O31 Gd3 O83 140.6(9) . .
O16 Gd3 O83 77.26(14) . .
O18 Gd3 O80 118.64(16) . .
O31 Gd3 O80 91.0(6) . .
O16 Gd3 O80 148.22(15) . .
O83 Gd3 O80 79.41(14) . .
O18 Gd3 O19B 97.4(3) . .
O31 Gd3 O19B 62.1(8) . .
O16 Gd3 O19B 70.8(3) . .
O83 Gd3 O19B 148.1(3) . .
O80 Gd3 O19B 129.5(3) . .
O18 Gd3 O20B 141.9(4) . .
O31 Gd3 O20B 67.4(10) . .
O16 Gd3 O20B 110.7(4) . .
O83 Gd3 O20B 143.6(4) . .
O80 Gd3 O20B 77.1(3) . .
O19B Gd3 O20B 53.7(3) . .
O18 Gd3 O19A 113.8(3) . .
O31 Gd3 O19A 73.6(9) . .
O16 Gd3 O19A 71.5(3) . .
O83 Gd3 O19A 143.6(3) . .
O80 Gd3 O19A 119.9(3) . .
O19B Gd3 O19A 17.5(3) . .
O20B Gd3 O19A 43.1(4) . .
O18 Gd3 O17 136.02(15) . .
O31 Gd3 O17 146.4(9) . .
O16 Gd3 O17 75.15(15) . .
O83 Gd3 O17 68.18(13) . .
O80 Gd3 O17 76.32(15) . .
O19B Gd3 O17 102.4(3) . .
O20B Gd3 O17 79.4(4) . .
O19A Gd3 O17 85.9(4) . .
O18 Gd3 O1W 75.2(3) . .
O31 Gd3 O1W 10.8(9) . .
O16 Gd3 O1W 128.7(3) . .
O83 Gd3 O1W 131.2(3) . .
O80 Gd3 O1W 83.0(3) . .
O19B Gd3 O1W 72.9(4) . .
O20B Gd3 O1W 72.7(5) . .
O19A Gd3 O1W 84.0(4) . .
O17 Gd3 O1W 148.3(3) . .
O18 Gd3 O20A 147.2(5) . .
O31 Gd3 O20A 70.3(10) . .
O16 Gd3 O20A 117.3(4) . .
O83 Gd3 O20A 136.3(4) . .
O80 Gd3 O20A 68.1(3) . .
O19B Gd3 O20A 62.9(4) . .
O20B Gd3 O20A 9.2(4) . .
O19A Gd3 O20A 51.9(3) . .
O17 Gd3 O20A 76.1(5) . .
O1W Gd3 O20A 74.0(5) . .
O18 Gd3 C64B 121.2(4) . .
O31 Gd3 C64B 62.1(10) . .
O16 Gd3 C64B 90.4(4) . .
O83 Gd3 C64B 157.3(4) . .
O80 Gd3 C64B 103.6(3) . .
O19B Gd3 C64B 26.8(3) . .
O20B Gd3 C64B 26.9(3) . .
O19A Gd3 C64B 18.9(4) . .
O17 Gd3 C64B 90.4(4) . .
O1W Gd3 C64B 71.3(5) . .
O20A Gd3 C64B 36.1(4) . .
C1 O2 Cu1 127.1(5) . .
O2 C1 O1 125.6(7) . .
O2 C1 C2 116.1(6) . .
O1 C1 C2 118.3(6) . .
C3 C2 C7 119.9(8) . .
C3 C2 C1 121.1(7) . .
C7 C2 C1 119.0(7) . .
C2 C3 C4 119.9(9) . .
C2 C3 H3 122(4) . .
C4 C3 H3 118(4) . .
C5 C4 C3 121.3(10) . .
C5 C4 H4 119.4 . .
C3 C4 H4 119.4 . .
C4 C5 C6 119.5(10) . .
C4 C5 H5 113(4) . .
C6 C5 H5 127(4) . .
C7 C6 C5 120.2(11) . .
C7 C6 H6 119.9 . .
C5 C6 H6 119.9 . .
C6 C7 C2 119.0(9) . .
C6 C7 H7 111(5) . .
C2 C7 H7 130(5) . .
C13 N1 C9 119.9(6) . .
C13 N1 Cu1 121.5(4) . .
C9 N1 Cu1 118.5(5) . .
C8 O3 Cu1 102.5(4) . .
C8 O3 H3O 102(9) . .
Cu1 O3 H3O 84(9) . .
C14 O4 Cu1 104.8(4) . .
C14 O4 Cu3 115.4(4) . .
Cu1 O4 Cu3 111.52(19) . .
C14 O4 H4O 106(5) . .
Cu1 O4 H4O 80(5) . .
Cu3 O4 H4O 131(5) . .
O3 C8 C9 113.3(6) . .
O3 C8 H8A 108.9 . .
C9 C8 H8A 108.9 . .
O3 C8 H8B 108.9 . .
C9 C8 H8B 108.9 . .
H8A C8 H8B 107.7 . .
N1 C9 C10 121.0(8) . .
N1 C9 C8 116.7(6) . .
C10 C9 C8 122.4(8) . .
C9 C10 C11 119.3(9) . .
C9 C10 H10 114(6) . .
C11 C10 H10 125(6) . .
C12 C11 C10 118.7(9) . .
C12 C11 H11 128(6) . .
C10 C11 H11 112(6) . .
C11 C12 C13 120.5(10) . .
C11 C12 H12 117(6) . .
C13 C12 H12 119(6) . .
N1 C13 C12 120.5(8) . .
N1 C13 C14 117.1(6) . .
C12 C13 C14 122.4(8) . .
O4 C14 C13 113.3(6) . .
O4 C14 H14A 108.9 . .
C13 C14 H14A 108.9 . .
O4 C14 H14B 108.9 . .
C13 C14 H14B 108.9 . .
H14A C14 H14B 107.7 . .
C15 O5 Cu1 122.7(4) . .
O6 C15 O5 124.4(6) . .
O6 C15 C16 118.4(6) . .
O5 C15 C16 117.2(6) . .
C17 C16 C21 117.5(8) . .
C17 C16 C15 119.7(7) . .
C21 C16 C15 122.6(7) . .
C16 C17 C18 121.0(9) . .
C16 C17 H17 119.5 . .
C18 C17 H17 119.5 . .
C19 C18 C17 119.6(9) . .
C19 C18 H18 120.2 . .
C17 C18 H18 120.2 . .
C18 C19 C20 120.6(9) . .
C18 C19 H19 124(5) . .
C20 C19 H19 115(5) . .
C19 C20 C21 118.9(9) . .
C19 C20 H20 120.6 . .
C21 C20 H20 120.6 . .
C20 C21 C16 122.1(8) . .
C20 C21 H21 121(6) . .
C16 C21 H21 116(6) . .
C27 N2 C23 124.1(5) . .
C27 N2 Cu2 117.4(4) . .
C23 N2 Cu2 118.0(4) . .
C22 O7 Cu1 116.8(3) . .
C22 O7 Cu2 114.3(3) . .
Cu1 O7 Cu2 128.6(2) . .
C28 O8 Cu2 113.2(3) . .
C28 O8 Cu4 118.2(3) . .
Cu2 O8 Cu4 100.28(15) . .
C28 O8 Gd1 127.9(3) . .
Cu2 O8 Gd1 96.88(14) . .
Cu4 O8 Gd1 95.37(12) . .
O7 C22 C23 110.6(5) . .
O7 C22 H22A 109.5 . .
C23 C22 H22A 109.5 . .
O7 C22 H22B 109.5 . .
C23 C22 H22B 109.5 . .
H22A C22 H22B 108.1 . .
N2 C23 C24 118.8(6) . .
N2 C23 C22 112.8(5) . .
C24 C23 C22 128.4(6) . .
C23 C24 C25 119.5(6) . .
C23 C24 H24 123(5) . .
C25 C24 H24 117(5) . .
C24 C25 C26 120.4(6) . .
C24 C25 H25 119.8 . .
C26 C25 H25 119.8 . .
C27 C26 C25 117.7(6) . .
C27 C26 H26 119(4) . .
C25 C26 H26 123(4) . .
N2 C27 C26 119.5(5) . .
N2 C27 C28 114.1(5) . .
C26 C27 C28 126.4(6) . .
O8 C28 C27 110.4(5) . .
O8 C28 H28A 105(4) . .
C27 C28 H28A 117(4) . .
O8 C28 H28B 105(3) . .
C27 C28 H28B 112(3) . .
H28A C28 H28B 107(5) . .
C30 N3 C34 122.4(5) . .
C30 N3 Cu4 119.9(4) . .
C34 N3 Cu4 117.7(4) . .
C29 O9 Cu3 126.5(3) . .
C29 O9 Cu4 115.4(3) . .
Cu3 O9 Cu4 112.32(18) . .
C35 O10 Cu4 115.3(3) . .
C35 O10 Gd2 133.7(3) . .
Cu4 O10 Gd2 109.98(15) . .
O9 C29 C30 110.5(4) . .
O9 C29 H29A 106(4) . .
C30 C29 H29A 112(4) . .
O9 C29 H29B 117(4) . .
C30 C29 H29B 106(4) . .
H29A C29 H29B 105(6) . .
N3 C30 C31 119.5(5) . .
N3 C30 C29 113.4(5) . .
C31 C30 C29 127.1(5) . .
C32 C31 C30 118.9(5) . .
C32 C31 H31 125(3) . .
C30 C31 H31 116(3) . .
C31 C32 C33 120.3(5) . .
C31 C32 H32 116(3) . .
C33 C32 H32 123(3) . .
C34 C33 C32 118.0(5) . .
C34 C33 H33 117(4) . .
C32 C33 H33 125(4) . .
N3 C34 C33 120.7(5) . .
N3 C34 C35 112.7(5) . .
C33 C34 C35 126.6(5) . .
O10 C35 C34 111.0(4) . .
O10 C35 H35A 116(3) . .
C34 C35 H35A 101(3) . .
O10 C35 H35B 115(4) . .
C34 C35 H35B 112(4) . .
H35A C35 H35B 101(5) . .
C36 O11 Cu3 112.5(4) . .
O12 C36 O11 125.1(5) . .
O12 C36 C37 119.1(5) . .
O11 C36 C37 115.8(5) . .
C42 C37 C38 119.9(6) . .
C42 C37 C36 119.4(5) . .
C38 C37 C36 120.6(6) . .
C39 C38 C37 120.0(6) . .
C39 C38 H38 119(4) . .
C37 C38 H38 121(4) . .
C40 C39 C38 120.0(7) . .
C40 C39 H39 120.0 . .
C38 C39 H39 120.0 . .
C39 C40 C41 120.3(7) . .
C39 C40 H40 120(5) . .
C41 C40 H40 120(5) . .
C40 C41 C42 119.6(7) . .
C40 C41 H41 129(4) . .
C42 C41 H41 111(4) . .
C37 C42 C41 120.1(6) . .
C37 C42 H42 118(4) . .
C41 C42 H42 122(4) . .
C43 O13 Cu3 122.6(4) . .
C43 O14 Gd1 144.5(4) . .
O14 C43 O13 125.9(5) . .
O14 C43 C44 117.9(5) . .
O13 C43 C44 116.2(5) . .
C49 C44 C45 119.2(6) . .
C49 C44 C43 121.7(5) . .
C45 C44 C43 119.2(5) . .
C44 C45 C46 119.8(7) . .
C44 C45 H45 122(4) . .
C46 C45 H45 118(4) . .
C47 C46 C45 119.1(7) . .
C47 C46 H46 120.4 . .
C45 C46 H46 120.4 . .
C46 C47 C48 122.0(7) . .
C46 C47 H47 120(7) . .
C48 C47 H47 118(7) . .
C47 C48 C49 118.7(8) . .
C47 C48 H48 127(5) . .
C49 C48 H48 115(5) . .
C44 C49 C48 121.2(7) . .
C44 C49 H49 119(4) . .
C48 C49 H49 120(4) . .
C50 O15 Gd1 138.9(4) . .
C50 O16 Gd3 139.2(4) . .
O16 C50 O15 125.6(6) . .
O16 C50 C51 116.4(5) . .
O15 C50 C51 117.9(6) . .
C56 C51 C52 118.3(6) . .
C56 C51 C50 120.5(6) . .
C52 C51 C50 121.1(6) . .
C53 C52 C51 120.6(7) . .
C53 C52 H52 119.7 . .
C51 C52 H52 119.7 . .
C52 C53 C54 120.6(7) . .
C52 C53 H53 119.7 . .
C54 C53 H53 119.7 . .
C55 C54 C53 119.4(7) . .
C55 C54 H54 114(4) . .
C53 C54 H54 126(4) . .
C54 C55 C56 119.3(8) . .
C54 C55 H55 124(5) . .
C56 C55 H55 116(5) . .
C55 C56 C51 121.7(7) . .
C55 C56 H56 118(4) . .
C51 C56 H56 117(4) . .
C58 N4 C62 122.5(6) . .
C58 N4 Cu5 118.0(5) . .
C62 N4 Cu5 119.4(5) . .
C57 O17 Cu5 111.3(4) . .
C57 O17 Gd1 117.7(4) . .
Cu5 O17 Gd1 98.81(15) . .
C57 O17 Gd3 116.1(4) . .
Cu5 O17 Gd3 102.46(18) . .
Gd1 O17 Gd3 108.16(15) . .
C63 O18 Cu5 114.7(5) . 3_665
C63 O18 Gd3 124.7(5) . .
Cu5 O18 Gd3 111.2(2) 3_665 .
O17 C57 C58 110.7(6) . .
O17 C57 H57A 109.5 . .
C58 C57 H57A 109.5 . .
O17 C57 H57B 109.5 . .
C58 C57 H57B 109.5 . .
H57A C57 H57B 108.1 . .
N4 C58 C59 119.6(7) . .
N4 C58 C57 113.3(6) . .
C59 C58 C57 127.1(8) . .
C58 C59 C60 119.1(9) . .
C58 C59 H59 111(5) . .
C60 C59 H59 130(5) . .
C61 C60 C59 120.3(9) . .
C61 C60 H60 119.8 . .
C59 C60 H60 119.8 . .
C62 C61 C60 118.0(9) . .
C62 C61 H61 115(7) . .
C60 C61 H61 124(7) . .
N4 C62 C61 120.3(9) . .
N4 C62 C63 111.2(6) . 2_655
C61 C62 C63 128.4(8) . 2_655
O18 C63 C62 112.2(7) . 3_665
O18 C63 H63A 120(8) . .
C62 C63 H63A 114(8) 3_665 .
O18 C63 H63B 112(4) . .
C62 C63 H63B 104(4) 3_665 .
H63A C63 H63B 92(9) . .
C64A O19A Gd3 93.8(8) . .
C64A O20A Gd3 86.7(9) . .
O19A C64A O20A 127.2(12) . .
O19A C64A C65A 114.8(11) . .
O20A C64A C65A 118.0(12) . .
O19A C64A Gd3 60.3(7) . .
O20A C64A Gd3 67.2(8) . .
C65A C64A Gd3 172.6(13) . .
C70A C65A C66A 121.8(11) . .
C70A C65A C64A 119.3(12) . .
C66A C65A C64A 118.7(12) . .
C65A C66A C67A 119.0(14) . .
C68A C67A C66A 115.7(16) . .
C67A C68A C69A 125.7(16) . .
C68A C69A C70A 117.4(15) . .
C65A C70A C69A 119.0(13) . .
C64B O19B Gd3 91.1(8) . .
C64B O20B Gd3 89.3(9) . .
O19B C64B O20B 125.8(12) . .
O19B C64B C65B 115.3(11) . .
O20B C64B C65B 118.9(12) . .
O19B C64B Gd3 62.1(7) . .
O20B C64B Gd3 63.8(8) . .
C65B C64B Gd3 174.5(11) . .
C70B C65B C66B 120.6(11) . .
C70B C65B C64B 120.7(12) . .
C66B C65B C64B 118.7(12) . .
C65B C66B C67B 119.9(13) . .
C68B C67B C66B 116.2(15) . .
C67B C68B C69B 123.6(18) . .
C68B C69B C70B 115.6(17) . .
C65B C70B C69B 118.9(15) . .
Cu4 O21 Gd1 109.01(16) . .
Cu4 O21 Gd2 92.85(14) . .
Gd1 O21 Gd2 108.24(14) . .
Cu4 O21 H21O 114.8 . .
Gd1 O21 H21O 114.8 . .
Gd2 O21 H21O 114.8 . .
Cu2 O22 Cu3 112.0(2) . .
Cu2 O22 Gd1 94.63(17) . .
Cu3 O22 Gd1 112.2(2) . .
Cu2 O22 H22O 101(7) . .
Cu3 O22 H22O 107(7) . .
Gd1 O22 H22O 129(7) . .
O80 C80 O80 119.999(12) 2_655 .
O80 C80 O80 119.999(14) 2_655 3_665
O80 C80 O80 119.999(11) . 3_665
C80 O80 Gd3 108.8(3) . .
C80 O80 Gd3 83.7(2) . 2_655
Gd3 O80 Gd3 164.1(2) . 2_655
O82 C81 O83 116.4(5) . .
O82 C81 O81 123.0(5) . 3_665
O83 C81 O81 120.6(5) . 3_665
O82 C81 Gd1 60.8(3) . .
O83 C81 Gd1 55.6(3) . .
O81 C81 Gd1 175.3(4) 3_665 .
C81 O81 Cu5 123.4(3) 2_655 .
C81 O81 Gd1 136.8(3) 2_655 .
Cu5 O81 Gd1 99.79(14) . .
C81 O82 Gd2 143.9(3) . .
C81 O82 Gd1 93.3(3) . .
Gd2 O82 Gd1 117.59(14) . .
C81 O83 Gd3 140.8(3) . .
C81 O83 Gd1 98.6(3) . .
Gd3 O83 Gd1 114.85(15) . .
N81 C82 C83 168(2) . .
C85 C84 N82 173(3) . .
O3W N83 C86 65(2) . .
N83 C86 O3W 52.3(16) . .
N83 C86 C87 172(2) . .
O3W C86 C87 134(2) . .
O2W C87 C86 124.2(19) . .
N83 O3W C86 62.6(14) . .
O31 O1W C71 106(4) . .
O31 O1W Gd3 59(3) . .
C71 O1W Gd3 142.7(19) . .
O1W O31 C71 51(3) . .
O1W O31 Gd3 110(4) . .
C71 O31 Gd3 142.6(17) . .
O32 O32 O32 60.000(15) 2_655 3_665
O32 O32 C71 162(5) 2_655 .
O32 O32 C71 138(6) 3_665 .
O1W C71 O31 23(2) . .
O1W C71 O32 119(2) . .
O31 C71 O32 128.0(16) . .
O1W C71 C72 122.5(19) . .
O31 C71 C72 114.6(13) . .
O32 C71 C72 116.7(13) . .
C77 C72 C73 119.8(13) . .
C77 C72 C71 120.1(13) . .
C73 C72 C71 118.7(13) . .
C72 C73 C74 118.7(16) . .
C75 C74 C73 116.6(17) . .
C74 C75 C76 123.3(18) . .
C75 C76 C77 117.8(16) . .
C72 C77 C76 120.1(15) . .

loop_
_geom_bond_atom_site_label_1
_geom_bond_atom_site_label_2
_geom_bond_distance
_geom_bond_site_symmetry_2
Cu1 O7 1.902(4) .
Cu1 O2 1.983(5) .
Cu1 N1 2.011(5) .
Cu1 O5 2.036(4) .
Cu1 O3 2.378(5) .
Cu1 O4 2.403(5) .
Cu2 N2 1.891(5) .
Cu2 O22 1.931(4) .
Cu2 O7 1.933(4) .
Cu2 O8 1.959(4) .
Cu2 Gd1 3.2632(8) .
Cu3 O9 1.942(4) .
Cu3 O22 1.944(4) .
Cu3 O13 1.949(4) .
Cu3 O11 1.952(4) .
Cu3 O4 2.429(5) .
Cu4 N3 1.908(4) .
Cu4 O21 1.922(4) .
Cu4 O10 1.942(4) .
Cu4 O9 2.003(4) .
Cu4 O8 2.340(4) .
Cu4 Gd1 3.4943(8) .
Cu4 Gd2 3.5087(7) .
Cu5 N4 1.885(6) .
Cu5 O18 1.925(4) 2_655
Cu5 O81 1.965(4) .
Cu5 O17 1.970(4) .
Cu5 Gd1 3.4001(10) .
Cu5 Gd3 3.4776(11) 2_655
Cu5 Gd3 3.5118(11) .
Gd1 O21 2.358(4) .
Gd1 O8 2.386(4) .
Gd1 O83 2.424(4) .
Gd1 O14 2.436(4) .
Gd1 O81 2.461(4) .
Gd1 O15 2.462(4) .
Gd1 O22 2.479(4) .
Gd1 O17 2.486(4) .
Gd1 O82 2.539(4) .
Gd1 C81 2.904(6) .
Gd2 O10 2.334(3) 2_655
Gd2 O10 2.334(3) 3_665
Gd2 O10 2.334(3) .
Gd2 O82 2.397(3) 2_655
Gd2 O82 2.397(3) 3_665
Gd2 O82 2.397(3) .
Gd2 O21 2.841(4) 2_655
Gd2 O21 2.841(4) .
Gd2 O21 2.841(4) 3_665
Gd2 Cu4 3.5087(7) 2_655
Gd2 Cu4 3.5087(8) 3_665
Gd3 O18 2.283(5) .
Gd3 O31 2.32(2) .
Gd3 O16 2.367(5) .
Gd3 O83 2.380(4) .
Gd3 O80 2.420(5) .
Gd3 O19B 2.423(11) .
Gd3 O20B 2.460(15) .
Gd3 O19A 2.464(12) .
Gd3 O17 2.513(4) .
Gd3 O1W 2.535(10) .
Gd3 O20A 2.612(16) .
Gd3 C64B 2.742(12) .
O1 C1 1.261(8) .
O2 C1 1.258(8) .
C1 C2 1.507(10) .
C2 C3 1.379(11) .
C2 C7 1.388(12) .
C3 C4 1.391(12) .
C3 H3 0.93(7) .
C4 C5 1.322(16) .
C4 H4 0.9500 .
C5 C6 1.414(15) .
C5 H5 1.19(8) .
C6 C7 1.380(13) .
C6 H6 0.9500 .
C7 H7 1.00(9) .
N1 C13 1.333(9) .
N1 C9 1.356(9) .
O3 C8 1.425(9) .
O3 H3O 0.77(11) .
O4 C14 1.430(8) .
O4 H4O 0.81(7) .
C8 C9 1.511(11) .
C8 H8A 0.9900 .
C8 H8B 0.9900 .
C9 C10 1.368(11) .
C10 C11 1.382(15) .
C10 H10 0.98(10) .
C11 C12 1.363(13) .
C11 H11 1.06(11) .
C12 C13 1.375(11) .
C12 H12 0.78(7) .
C13 C14 1.508(10) .
C14 H14A 0.9900 .
C14 H14B 0.9900 .
O5 C15 1.289(7) .
O6 C15 1.246(8) .
C15 C16 1.495(10) .
C16 C17 1.367(10) .
C16 C21 1.383(11) .
C17 C18 1.389(13) .
C17 H17 0.9500 .
C18 C19 1.361(14) .
C18 H18 0.9500 .
C19 C20 1.366(12) .
C19 H19 1.16(10) .
C20 C21 1.369(12) .
C20 H20 0.9500 .
C21 H21 0.83(8) .
N2 C27 1.336(8) .
N2 C23 1.342(8) .
O7 C22 1.428(7) .
O8 C28 1.428(7) .
C22 C23 1.518(9) .
C22 H22A 0.9900 .
C22 H22B 0.9900 .
C23 C24 1.369(9) .
C24 C25 1.394(10) .
C24 H24 0.75(6) .
C25 C26 1.399(9) .
C25 H25 0.9500 .
C26 C27 1.394(8) .
C26 H26 1.13(8) .
C27 C28 1.506(8) .
C28 H28A 1.04(8) .
C28 H28B 1.05(6) .
N3 C30 1.334(7) .
N3 C34 1.346(7) .
O9 C29 1.402(7) .
O10 C35 1.402(6) .
C29 C30 1.506(8) .
C29 H29A 0.82(6) .
C29 H29B 0.98(7) .
C30 C31 1.391(7) .
C31 C32 1.385(8) .
C31 H31 1.01(6) .
C32 C33 1.398(8) .
C32 H32 1.00(6) .
C33 C34 1.371(7) .
C33 H33 0.99(7) .
C34 C35 1.537(7) .
C35 H35A 1.02(6) .
C35 H35B 0.99(7) .
O11 C36 1.279(7) .
O12 C36 1.242(7) .
C36 C37 1.511(8) .
C37 C42 1.371(8) .
C37 C38 1.396(9) .
C38 C39 1.389(9) .
C38 H38 0.87(6) .
C39 C40 1.369(10) .
C39 H39 0.9500 .
C40 C41 1.389(10) .
C40 H40 0.82(7) .
C41 C42 1.398(9) .
C41 H41 1.02(8) .
C42 H42 0.90(7) .
O13 C43 1.262(7) .
O14 C43 1.260(7) .
C43 C44 1.505(7) .
C44 C49 1.368(9) .
C44 C45 1.389(8) .
C45 C46 1.403(9) .
C45 H45 1.07(8) .
C46 C47 1.357(12) .
C46 H46 0.9500 .
C47 C48 1.367(11) .
C47 H47 0.74(8) .
C48 C49 1.391(9) .
C48 H48 1.02(8) .
C49 H49 0.89(7) .
O15 C50 1.269(7) .
O16 C50 1.252(7) .
C50 C51 1.490(9) .
C51 C56 1.386(10) .
C51 C52 1.386(9) .
C52 C53 1.377(10) .
C52 H52 0.9500 .
C53 C54 1.392(11) .
C53 H53 0.9500 .
C54 C55 1.382(11) .
C54 H54 1.15(7) .
C55 C56 1.385(9) .
C55 H55 1.03(8) .
C56 H56 0.84(6) .
N4 C58 1.325(9) .
N4 C62 1.343(9) .
O17 C57 1.430(7) .
O18 C63 1.407(9) .
O18 Cu5 1.925(4) 3_665
C57 C58 1.510(10) .
C57 H57A 0.9900 .
C57 H57B 0.9900 .
C58 C59 1.364(10) .
C59 C60 1.383(13) .
C59 H59 0.94(8) .
C60 C61 1.381(16) .
C60 H60 0.9500 .
C61 C62 1.364(12) .
C61 H61 0.74(8) .
C62 C63 1.490(12) 2_655
C63 C62 1.490(12) 3_665
C63 H63A 0.70(9) .
C63 H63B 1.04(8) .
O19A C64A 1.237(14) .
O20A C64A 1.248(14) .
C64A C65A 1.525(13) .
C65A C70A 1.367(15) .
C65A C66A 1.377(15) .
C66A C67A 1.445(18) .
C67A C68A 1.35(2) .
C68A C69A 1.351(19) .
C69A C70A 1.424(17) .
O19B C64B 1.238(14) .
O20B C64B 1.240(14) .
C64B C65B 1.523(13) .
C65B C70B 1.368(16) .
C65B C66B 1.385(15) .
C66B C67B 1.439(16) .
C67B C68B 1.35(2) .
C68B C69B 1.37(2) .
C69B C70B 1.430(18) .
O21 H21O 1.0000 .
O22 H22O 0.59(6) .
C80 O80 1.270(5) 2_655
C80 O80 1.270(5) .
C80 O80 1.270(5) 3_665
O80 Gd3 2.943(5) 2_655
C81 O82 1.272(6) .
C81 O83 1.278(6) .
C81 O81 1.280(7) 3_665
O81 C81 1.280(7) 2_655
N81 C82 1.10(2) .
C82 C83 1.31(2) .
N82 C84 1.09(3) .
C84 C85 1.06(3) .
N83 O3W 1.012(18) .
N83 C86 1.13(2) .
C86 O3W 1.16(3) .
C86 C87 1.41(2) .
C87 O2W 1.12(2) .
O1W O31 0.51(3) .
O1W C71 1.00(2) .
O31 C71 1.241(15) .
O32 O32 1.08(3) 2_655
O32 O32 1.08(3) 3_665
O32 C71 1.251(15) .
C71 C72 1.530(14) .
C72 C77 1.373(16) .
C72 C73 1.382(16) .
C73 C74 1.435(18) .
C74 C75 1.36(2) .
C75 C76 1.37(2) .
C76 C77 1.411(18) .
